data_4100491
_journal_name_full 'Journal of the American Chemical Society'
_journal_paper_doi 10.1021/ja051745d
_journal_year 2005
_chemical_formula_moiety 'C14 H18 O5'
_chemical_formula_sum 'C14 H18 O5'
_chemical_formula_weight 266.28
_space_group_IT_number 4
_symmetry_cell_setting monoclinic
_symmetry_space_group_name_Hall 'P 2yb'
_symmetry_space_group_name_H-M 'P 1 21 1'
_cell_angle_alpha 90.00
_cell_angle_beta 110.033(1)
_cell_angle_gamma 90.00
_cell_formula_units_Z 2
_cell_length_a 8.3448(7)
_cell_length_b 8.2704(7)
_cell_length_c 10.2329(9)
_cell_measurement_temperature 173(2)
_cell_volume 663.5(1)
_diffrn_ambient_temperature 173(2)
_exptl_crystal_density_diffrn 1.333
_cod_depositor_comments
;
The following automatic conversions were performed:
'_symmetry_cell_setting' value 'Monoclinic' changed to 'monoclinic'
according to '/home/saulius/struct/CIF-dictionaries/cif_core.dic'
dictionary named 'cif_core.dic' version 2.4.1 from 2010-06-29.

Automatic conversion script
Id: cif_fix_enum 1527 2010-12-29 10:47:43Z saulius 
;
_cod_original_sg_symbol_H-M 'P 21'
_cod_database_code 4100491

loop_
_symmetry_equiv_pos_as_xyz
'x, y, z'
'-x, y+1/2, -z'

loop_
_atom_site_label
_atom_site_type_symbol
_atom_site_fract_x
_atom_site_fract_y
_atom_site_fract_z
_atom_site_U_iso_or_equiv
_atom_site_adp_type
_atom_site_occupancy
_atom_site_symmetry_multiplicity
_atom_site_calc_flag
_atom_site_refinement_flags
_atom_site_disorder_assembly
_atom_site_disorder_group
O1 O 0.32365(15) 0.33891(15) 0.15293(12) 0.0214(3) Uani 1 1 d . . .
O2 O -0.0745(2) 0.3317(2) 0.50342(16) 0.0415(4) Uani 1 1 d . . .
O3 O 0.13022(15) 0.19706(17) -0.03414(12) 0.0241(3) Uani 1 1 d . . .
O4 O 0.27876(15) 0.08737(14) 0.32877(12) 0.0218(3) Uani 1 1 d . . .
O5 O 0.3091(2) -0.17850(19) 0.29516(15) 0.0380(4) Uani 1 1 d . . .
C1 C 0.1986(2) 0.4555(2) 0.16076(18) 0.0234(4) Uani 1 1 d . . .
H1A H 0.1230 0.4846 0.0658 0.028 Uiso 1 1 calc R . .
H1B H 0.2567 0.5550 0.2073 0.028 Uiso 1 1 calc R . .
C2 C 0.0951(2) 0.3856(2) 0.24069(18) 0.0220(4) Uani 1 1 d . . .
C3 C 0.0664(2) 0.4422(2) 0.35296(19) 0.0262(4) Uani 1 1 d . . .
H3A H 0.1027 0.5445 0.3948 0.031 Uiso 1 1 calc R . .
C4 C -0.0297(2) 0.3221(3) 0.40182(19) 0.0280(4) Uani 1 1 d . . .
C5 C -0.0646(2) 0.1767(2) 0.3044(2) 0.0270(4) Uani 1 1 d . . .
H5A H -0.1888 0.1596 0.2588 0.032 Uiso 1 1 calc R . .
H5B H -0.0135 0.0774 0.3559 0.032 Uiso 1 1 calc R . .
C6 C 0.0193(2) 0.2199(2) 0.19684(18) 0.0220(4) Uani 1 1 d . . .
H6A H -0.0708 0.2277 0.1028 0.026 Uiso 1 1 calc R . .
C7 C 0.1610(2) 0.1074(2) 0.18856(17) 0.0198(3) Uani 1 1 d . . .
H7A H 0.1124 0.0005 0.1486 0.024 Uiso 1 1 calc R . .
C8 C 0.2569(2) 0.1851(2) 0.09985(17) 0.0202(3) Uani 1 1 d . . .
C9 C 0.4090(2) 0.0853(2) 0.0970(2) 0.0267(4) Uani 1 1 d . . .
H9A H 0.3735 -0.0287 0.0755 0.032 Uiso 1 1 calc R . .
H9B H 0.4992 0.0884 0.1899 0.032 Uiso 1 1 calc R . .
C10 C 0.4804(3) 0.1499(3) -0.0118(2) 0.0328(4) Uani 1 1 d . . .
H10A H 0.5324 0.2575 0.0172 0.039 Uiso 1 1 calc R . .
H10B H 0.5703 0.0762 -0.0193 0.039 Uiso 1 1 calc R . .
C11 C 0.3388(3) 0.1635(3) -0.1521(2) 0.0367(5) Uani 1 1 d . . .
H11A H 0.3835 0.2155 -0.2197 0.044 Uiso 1 1 calc R . .
H11B H 0.2977 0.0541 -0.1871 0.044 Uiso 1 1 calc R . .
C12 C 0.1919(3) 0.2627(3) -0.13920(19) 0.0304(4) Uani 1 1 d . . .
H12A H 0.2302 0.3755 -0.1147 0.036 Uiso 1 1 calc R . .
H12B H 0.0977 0.2643 -0.2299 0.036 Uiso 1 1 calc R . .
C13 C 0.3417(2) -0.0626(2) 0.37032(19) 0.0258(4) Uani 1 1 d . . .
C14 C 0.4564(3) -0.0595(3) 0.5187(2) 0.0383(5) Uani 1 1 d . . .
H14A H 0.5080 -0.1664 0.5451 0.057 Uiso 1 1 calc R . .
H14B H 0.3900 -0.0311 0.5780 0.057 Uiso 1 1 calc R . .
H14C H 0.5464 0.0210 0.5303 0.057 Uiso 1 1 calc R . .

loop_
_atom_site_aniso_label
_atom_site_aniso_U_11
_atom_site_aniso_U_22
_atom_site_aniso_U_33
_atom_site_aniso_U_23
_atom_site_aniso_U_13
_atom_site_aniso_U_12
O1 0.0214(6) 0.0180(6) 0.0248(6) -0.0019(5) 0.0078(5) -0.0014(5)
O2 0.0577(9) 0.0404(8) 0.0381(8) -0.0047(7) 0.0316(7) 0.0010(8)
O3 0.0255(6) 0.0268(6) 0.0188(6) -0.0004(5) 0.0062(5) -0.0029(5)
O4 0.0242(6) 0.0187(6) 0.0197(6) 0.0005(5) 0.0041(5) 0.0005(5)
O5 0.0537(9) 0.0196(6) 0.0373(8) 0.0002(6) 0.0113(7) 0.0060(7)
C1 0.0297(9) 0.0174(8) 0.0241(8) -0.0008(7) 0.0103(7) 0.0018(7)
C2 0.0213(7) 0.0184(8) 0.0248(8) 0.0011(7) 0.0058(7) 0.0050(7)
C3 0.0303(9) 0.0217(8) 0.0267(9) -0.0020(7) 0.0100(7) 0.0045(7)
C4 0.0286(9) 0.0292(9) 0.0270(9) -0.0011(8) 0.0106(7) 0.0051(8)
C5 0.0258(9) 0.0289(10) 0.0293(9) -0.0026(8) 0.0132(7) -0.0025(8)
C6 0.0212(8) 0.0226(9) 0.0212(8) -0.0004(7) 0.0062(6) -0.0002(6)
C7 0.0210(8) 0.0181(8) 0.0189(8) -0.0018(6) 0.0052(6) -0.0009(6)
C8 0.0219(8) 0.0184(8) 0.0198(8) -0.0018(7) 0.0066(6) -0.0002(7)
C9 0.0298(9) 0.0222(8) 0.0318(9) 0.0026(7) 0.0154(8) 0.0043(7)
C10 0.0341(10) 0.0317(10) 0.0409(11) 0.0019(8) 0.0235(9) 0.0021(8)
C11 0.0495(12) 0.0379(12) 0.0318(10) -0.0042(9) 0.0257(9) -0.0050(9)
C12 0.0383(10) 0.0310(9) 0.0221(9) 0.0007(8) 0.0107(8) -0.0064(8)
C13 0.0263(9) 0.0214(8) 0.0299(9) 0.0044(8) 0.0099(7) 0.0014(7)
C14 0.0373(11) 0.0347(10) 0.0341(10) 0.0072(9) 0.0010(8) 0.0031(9)

loop_
_geom_bond_atom_site_label_1
_geom_bond_atom_site_label_2
_geom_bond_distance
_geom_bond_site_symmetry_2
_geom_bond_publ_flag
O1 C8 1.420(2) . ?
O1 C1 1.443(2) . ?
O2 C4 1.222(2) . ?
O3 C8 1.4192(19) . ?
O3 C12 1.447(2) . ?
O4 C13 1.357(2) . ?
O4 C7 1.4441(19) . ?
O5 C13 1.200(3) . ?
C1 C2 1.494(2) . ?
C1 H1A 0.9900 . ?
C1 H1B 0.9900 . ?
C2 C3 1.336(3) . ?
C2 C6 1.512(2) . ?
C3 C4 1.468(3) . ?
C3 H3A 0.9500 . ?
C4 C5 1.525(3) . ?
C5 C6 1.536(2) . ?
C5 H5A 0.9900 . ?
C5 H5B 0.9900 . ?
C6 C7 1.529(2) . ?
C6 H6A 1.0000 . ?
C7 C8 1.541(2) . ?
C7 H7A 1.0000 . ?
C8 C9 1.523(2) . ?
C9 C10 1.528(3) . ?
C9 H9A 0.9900 . ?
C9 H9B 0.9900 . ?
C10 C11 1.519(3) . ?
C10 H10A 0.9900 . ?
C10 H10B 0.9900 . ?
C11 C12 1.518(3) . ?
C11 H11A 0.9900 . ?
C11 H11B 0.9900 . ?
C12 H12A 0.9900 . ?
C12 H12B 0.9900 . ?
C13 C14 1.492(3) . ?
C14 H14A 0.9800 . ?
C14 H14B 0.9800 . ?
C14 H14C 0.9800 . ?

loop_
_cod_related_entry_id
_cod_related_entry_database
_cod_related_entry_code
1 ChemSpider 30659929
